data_8105102
loop_
_publ_author_name
'Tan, Yee Seng'
'Tiekink, Edward R.T.'

_publ_section_title
;
 Crystal structure of catena-poly[(bis(O,O&#x2032;-diethyl
 dithiophosphato-\k2
 S,S&#x2032;)-\m2-1,2-bis(3-pyridylmethylene)hydrazine-\k2
 N:N&#x2032;)cadmium(II)], {C20H30CdN4O4P2S4}n
;
_journal_issue 2
_journal_name_full 'Zeitschrift f\"ur Kristallographie - New Crystal Structures'
_journal_page_first 343
_journal_page_last 345
_journal_paper_doi 10.1515/ncrs-2019-0655
_journal_volume 235
_journal_year 2020
_chemical_formula_moiety 'C20 H30 Cd N4 O4 P2 S4'
_chemical_formula_sum 'C20 H30 Cd N4 O4 P2 S4'
_chemical_formula_weight 693.06
_space_group_crystal_system triclinic
_space_group_IT_number 2
_space_group_name_Hall '-P 1'
_space_group_name_H-M_alt 'P -1'
_atom_sites_solution_hydrogens geom
_atom_sites_solution_primary direct
_atom_sites_solution_secondary difmap
_audit_creation_method SHELXL-2018/3
_cell_angle_alpha 86.516(3)
_cell_angle_beta 63.362(3)
_cell_angle_gamma 75.250(3)
_cell_formula_units_Z 1
_cell_length_a 9.0764(3)
_cell_length_b 9.3969(3)
_cell_length_c 9.6964(3)
_cell_measurement_reflns_used 13230
_cell_measurement_temperature 100(2)
_cell_measurement_theta_max 75.8030
_cell_measurement_theta_min 4.8720
_cell_volume 713.50(5)
_computing_cell_refinement 'CrysAlisPro [1]'
_computing_data_collection 'CrysAlisPro [1]'
_computing_data_reduction 'CrysAlisPro [1]'
_computing_molecular_graphics 'ORTEP-3 for Windows [4]'
_computing_publication_material 'SHELXL-2018/3 [3]'
_computing_structure_refinement 'SHELXL-2018/3 [3]'
_computing_structure_solution 'SHELXS-97 [2]'
_diffrn_ambient_temperature 100(2)
_diffrn_detector_area_resol_mean 5.2558
_diffrn_measured_fraction_theta_full 1.000
_diffrn_measured_fraction_theta_max 1.000
_diffrn_measurement_device_type 'XtaLAB Synergy, Dualflex, AtlasS2'
_diffrn_measurement_method '\w scans'
_diffrn_radiation_type CuK\a
_diffrn_radiation_wavelength 1.54184
_diffrn_reflns_av_R_equivalents 0.0213
_diffrn_reflns_av_unetI/netI 0.0108
_diffrn_reflns_Laue_measured_fraction_full 1.000
_diffrn_reflns_Laue_measured_fraction_max 1.000
_diffrn_reflns_limit_h_max 10
_diffrn_reflns_limit_h_min -10
_diffrn_reflns_limit_k_max 11
_diffrn_reflns_limit_k_min -11
_diffrn_reflns_limit_l_max 11
_diffrn_reflns_limit_l_min -11
_diffrn_reflns_number 15508
_diffrn_reflns_point_group_measured_fraction_full 1.000
_diffrn_reflns_point_group_measured_fraction_max 1.000
_diffrn_reflns_theta_full 67.065
_diffrn_reflns_theta_max 67.065
_diffrn_reflns_theta_min 4.876
_diffrn_source 'micro-focus sealed X-ray tube'
_exptl_absorpt_coefficient_mu 10.212
_exptl_absorpt_correction_T_max 0.669
_exptl_absorpt_correction_T_min 0.325
_exptl_absorpt_correction_type gaussian
_exptl_absorpt_process_details 'CrysAlisPro [1]'
_exptl_crystal_colour yellow
_exptl_crystal_density_diffrn 1.613
_exptl_crystal_description prism
_exptl_crystal_F_000 352
_exptl_crystal_size_max 0.218
_exptl_crystal_size_mid 0.140
_exptl_crystal_size_min 0.111
_refine_diff_density_max 0.197
_refine_diff_density_min -0.586
_refine_diff_density_rms 0.067
_refine_ls_extinction_coef .
_refine_ls_extinction_method none
_refine_ls_goodness_of_fit_ref 1.051
_refine_ls_hydrogen_treatment constr
_refine_ls_matrix_type full
_refine_ls_number_parameters 162
_refine_ls_number_reflns 2560
_refine_ls_number_restraints 0
_refine_ls_restrained_S_all 1.051
_refine_ls_R_factor_all 0.0166
_refine_ls_R_factor_gt 0.0166
_refine_ls_shift/su_max 0.001
_refine_ls_shift/su_mean 0.000
_refine_ls_structure_factor_coef Fsqd
_refine_ls_weighting_details 'w=1/[\s^2^(Fo^2^)+(0.0309P)^2^+0.3351P] where P=(Fo^2^+2Fc^2^)/3'
_refine_ls_weighting_scheme calc
_refine_ls_wR_factor_gt 0.0462
_refine_ls_wR_factor_ref 0.0462
_reflns_Friedel_coverage 0.000
_reflns_Friedel_fraction_full .
_reflns_Friedel_fraction_max .
_reflns_number_gt 2560
_reflns_number_total 2560
_reflns_threshold_expression 'I > 2\s(I)'
_cod_data_source_file suppl_ncrs-2019-0655_suppl.cif
_cod_data_source_block shelx
_cod_original_cell_volume 713.50(4)
_cod_database_code 8105102
_shelx_shelxl_version_number 2018/3
_shelx_space_group_comment
;
The symmetry employed for this shelxl refinement is uniquely defined
by the following loop, which should always be used as a source of
symmetry information in preference to the above space-group names.
They are only intended as comments.
;
_shelx_estimated_absorpt_t_min 0.214
_shelx_estimated_absorpt_t_max 0.397

loop_
_space_group_symop_operation_xyz
'x, y, z'
'-x, -y, -z'

loop_
_atom_site_label
_atom_site_type_symbol
_atom_site_fract_x
_atom_site_fract_y
_atom_site_fract_z
_atom_site_U_iso_or_equiv
_atom_site_adp_type
_atom_site_occupancy
_atom_site_site_symmetry_order
_atom_site_calc_flag
_atom_site_refinement_flags_posn
_atom_site_refinement_flags_adp
_atom_site_refinement_flags_occupancy
_atom_site_disorder_assembly
_atom_site_disorder_group
Cd Cd 0.500000 0.500000 1.000000 0.01167(6) Uani 1 2 d S . P . .
S1 S 0.62710(5) 0.21727(4) 0.89421(5) 0.01518(9) Uani 1 1 d . . . . .
S2 S 0.82782(5) 0.48870(4) 0.80199(5) 0.01587(9) Uani 1 1 d . . . . .
P1 P 0.84648(5) 0.27358(4) 0.78453(5) 0.01265(10) Uani 1 1 d . . . . .
O1 O 0.98987(15) 0.17908(13) 0.82879(14) 0.0187(2) Uani 1 1 d . . . . .
O2 O 0.92541(14) 0.21281(13) 0.61007(13) 0.0154(2) Uani 1 1 d . . . . .
N1 N 0.41685(17) 0.56317(15) 0.79881(15) 0.0140(3) Uani 1 1 d . . . . .
N2 N 0.49294(19) 0.93956(16) 0.54745(17) 0.0203(3) Uani 1 1 d . . . . .
C1 C 1.0169(2) 0.2188(2) 0.9563(2) 0.0202(4) Uani 1 1 d . . . . .
H1A H 0.927426 0.198654 1.055805 0.024 Uiso 1 1 calc R U . . .
H1B H 1.012810 0.324990 0.957880 0.024 Uiso 1 1 calc R U . . .
C2 C 1.1894(2) 0.1272(2) 0.9325(2) 0.0236(4) Uani 1 1 d . . . . .
H2A H 1.216210 0.157193 1.011919 0.035 Uiso 1 1 calc R U . . .
H2B H 1.275656 0.141812 0.830011 0.035 Uiso 1 1 calc R U . . .
H2C H 1.188779 0.022857 0.940202 0.035 Uiso 1 1 calc R U . . .
C3 C 1.0940(2) 0.2290(2) 0.4983(2) 0.0199(4) Uani 1 1 d . . . . .
H3A H 1.179689 0.184106 0.535561 0.024 Uiso 1 1 calc R U . . .
H3B H 1.091571 0.334694 0.484423 0.024 Uiso 1 1 calc R U . . .
C4 C 1.1388(2) 0.1523(2) 0.3478(2) 0.0220(4) Uani 1 1 d . . . . .
H4A H 1.255519 0.152879 0.273481 0.033 Uiso 1 1 calc R U . . .
H4B H 1.059711 0.203682 0.306990 0.033 Uiso 1 1 calc R U . . .
H4C H 1.130265 0.050186 0.365003 0.033 Uiso 1 1 calc R U . . .
C5 C 0.4415(2) 0.68340(18) 0.72021(19) 0.0151(3) Uani 1 1 d . . . . .
H5 H 0.500008 0.743068 0.741411 0.018 Uiso 1 1 calc R U . . .
C6 C 0.3846(2) 0.72530(19) 0.60771(19) 0.0174(3) Uani 1 1 d . . . . .
C7 C 0.2985(2) 0.6367(2) 0.5781(2) 0.0206(4) Uani 1 1 d . . . . .
H7 H 0.258755 0.661239 0.502101 0.025 Uiso 1 1 calc R U . . .
C8 C 0.2717(2) 0.5126(2) 0.6608(2) 0.0209(4) Uani 1 1 d . . . . .
H8 H 0.212395 0.451349 0.643116 0.025 Uiso 1 1 calc R U . . .
C9 C 0.3327(2) 0.47946(19) 0.76937(19) 0.0170(3) Uani 1 1 d . . . . .
H9 H 0.314491 0.394049 0.825640 0.020 Uiso 1 1 calc R U . . .
C10 C 0.4139(2) 0.8573(2) 0.5218(2) 0.0203(4) Uani 1 1 d . . . . .
H10A H 0.373770 0.882130 0.446030 0.024 Uiso 1 1 calc R U . . .

loop_
_atom_site_aniso_label
_atom_site_aniso_U_11
_atom_site_aniso_U_22
_atom_site_aniso_U_33
_atom_site_aniso_U_23
_atom_site_aniso_U_13
_atom_site_aniso_U_12
Cd 0.01104(9) 0.01165(9) 0.01135(9) 0.00187(6) -0.00511(7) -0.00143(6)
S1 0.01469(19) 0.01218(19) 0.0170(2) 0.00142(15) -0.00529(16) -0.00430(15)
S2 0.01284(19) 0.0136(2) 0.0184(2) 0.00142(15) -0.00402(16) -0.00468(15)
P1 0.01133(19) 0.0130(2) 0.0133(2) 0.00040(15) -0.00612(16) -0.00140(15)
O1 0.0184(6) 0.0191(6) 0.0201(6) -0.0024(5) -0.0130(5) 0.0019(5)
O2 0.0127(5) 0.0189(6) 0.0137(6) -0.0007(4) -0.0054(5) -0.0031(4)
N1 0.0121(6) 0.0167(7) 0.0126(6) 0.0018(5) -0.0053(5) -0.0031(5)
N2 0.0178(7) 0.0214(8) 0.0159(7) 0.0081(6) -0.0058(6) -0.0005(6)
C1 0.0179(8) 0.0300(10) 0.0147(8) 0.0003(7) -0.0095(7) -0.0053(7)
C2 0.0220(9) 0.0277(10) 0.0257(9) 0.0033(8) -0.0160(8) -0.0040(8)
C3 0.0132(8) 0.0246(9) 0.0178(8) -0.0007(7) -0.0028(7) -0.0055(7)
C4 0.0191(9) 0.0234(9) 0.0186(9) -0.0037(7) -0.0035(7) -0.0055(7)
C5 0.0128(8) 0.0166(8) 0.0141(8) 0.0013(6) -0.0053(6) -0.0020(6)
C6 0.0123(8) 0.0220(9) 0.0134(8) 0.0010(7) -0.0046(7) 0.0010(7)
C7 0.0131(8) 0.0319(10) 0.0153(8) -0.0008(7) -0.0081(7) 0.0004(7)
C8 0.0133(8) 0.0297(10) 0.0201(9) -0.0034(7) -0.0072(7) -0.0055(7)
C9 0.0131(8) 0.0194(8) 0.0167(8) 0.0009(6) -0.0044(7) -0.0058(6)
C10 0.0163(8) 0.0250(9) 0.0137(8) 0.0046(7) -0.0064(7) 0.0028(7)

loop_
_atom_type_symbol
_atom_type_description
_atom_type_scat_dispersion_real
_atom_type_scat_dispersion_imag
_atom_type_scat_source
C C 0.0181 0.0091 'International Tables Vol C Tables 4.2.6.8 and 6.1.1.4'
H H 0.0000 0.0000 'International Tables Vol C Tables 4.2.6.8 and 6.1.1.4'
N N 0.0311 0.0180 'International Tables Vol C Tables 4.2.6.8 and 6.1.1.4'
O O 0.0492 0.0322 'International Tables Vol C Tables 4.2.6.8 and 6.1.1.4'
P P 0.2955 0.4335 'International Tables Vol C Tables 4.2.6.8 and 6.1.1.4'
S S 0.3331 0.5567 'International Tables Vol C Tables 4.2.6.8 and 6.1.1.4'
Cd Cd 0.1185 4.6533 'International Tables Vol C Tables 4.2.6.8 and 6.1.1.4'

loop_
_geom_angle_atom_site_label_1
_geom_angle_atom_site_label_2
_geom_angle_atom_site_label_3
_geom_angle
_geom_angle_site_symmetry_1
_geom_angle_site_symmetry_3
N1 Cd N1 180.0 2_667 .
N1 Cd S1 91.31(3) 2_667 2_667
N1 Cd S1 88.69(3) . 2_667
N1 Cd S1 88.69(3) 2_667 .
N1 Cd S1 91.31(3) . .
S1 Cd S1 180.0 2_667 .
N1 Cd S2 90.91(3) 2_667 2_667
N1 Cd S2 89.09(3) . 2_667
S1 Cd S2 77.235(12) 2_667 2_667
S1 Cd S2 102.765(12) . 2_667
N1 Cd S2 89.09(3) 2_667 .
N1 Cd S2 90.91(3) . .
S1 Cd S2 102.765(12) 2_667 .
S1 Cd S2 77.236(12) . .
S2 Cd S2 180.0 2_667 .
P1 S1 Cd 84.203(17) . .
P1 S2 Cd 83.321(17) . .
O2 P1 O1 99.35(6) . .
O2 P1 S1 105.84(5) . .
O1 P1 S1 112.78(5) . .
O2 P1 S2 112.23(5) . .
O1 P1 S2 110.74(5) . .
S1 P1 S2 114.77(2) . .
C1 O1 P1 124.25(11) . .
C3 O2 P1 119.90(10) . .
C5 N1 C9 118.52(14) . .
C5 N1 Cd 122.48(11) . .
C9 N1 Cd 118.89(11) . .
C10 N2 N2 111.61(18) . 2_676
O1 C1 C2 107.25(14) . .
O1 C1 H1A 110.3 . .
C2 C1 H1A 110.3 . .
O1 C1 H1B 110.3 . .
C2 C1 H1B 110.3 . .
H1A C1 H1B 108.5 . .
C1 C2 H2A 109.5 . .
C1 C2 H2B 109.5 . .
H2A C2 H2B 109.5 . .
C1 C2 H2C 109.5 . .
H2A C2 H2C 109.5 . .
H2B C2 H2C 109.5 . .
O2 C3 C4 107.52(13) . .
O2 C3 H3A 110.2 . .
C4 C3 H3A 110.2 . .
O2 C3 H3B 110.2 . .
C4 C3 H3B 110.2 . .
H3A C3 H3B 108.5 . .
C3 C4 H4A 109.5 . .
C3 C4 H4B 109.5 . .
H4A C4 H4B 109.5 . .
C3 C4 H4C 109.5 . .
H4A C4 H4C 109.5 . .
H4B C4 H4C 109.5 . .
N1 C5 C6 122.69(15) . .
N1 C5 H5 118.7 . .
C6 C5 H5 118.7 . .
C7 C6 C5 117.97(16) . .
C7 C6 C10 120.14(15) . .
C5 C6 C10 121.90(16) . .
C8 C7 C6 119.29(16) . .
C8 C7 H7 120.4 . .
C6 C7 H7 120.4 . .
C9 C8 C7 118.80(16) . .
C9 C8 H8 120.6 . .
C7 C8 H8 120.6 . .
N1 C9 C8 122.73(16) . .
N1 C9 H9 118.6 . .
C8 C9 H9 118.6 . .
N2 C10 C6 120.86(15) . .
N2 C10 H10A 119.6 . .
C6 C10 H10A 119.6 . .

loop_
_geom_bond_atom_site_label_1
_geom_bond_atom_site_label_2
_geom_bond_distance
_geom_bond_site_symmetry_2
Cd N1 2.3830(13) 2_667
Cd N1 2.3831(13) .
Cd S1 2.6741(4) 2_667
Cd S1 2.6742(4) .
Cd S2 2.7003(4) 2_667
Cd S2 2.7004(4) .
S1 P1 1.9862(6) .
S2 P1 1.9963(6) .
P1 O2 1.5885(12) .
P1 O1 1.5914(12) .
O1 C1 1.450(2) .
O2 C3 1.466(2) .
N1 C5 1.334(2) .
N1 C9 1.346(2) .
N2 C10 1.281(2) .
N2 N2 1.412(3) 2_676
C1 C2 1.503(2) .
C1 H1A 0.9900 .
C1 H1B 0.9900 .
C2 H2A 0.9800 .
C2 H2B 0.9800 .
C2 H2C 0.9800 .
C3 C4 1.504(2) .
C3 H3A 0.9900 .
C3 H3B 0.9900 .
C4 H4A 0.9800 .
C4 H4B 0.9800 .
C4 H4C 0.9800 .
C5 C6 1.400(2) .
C5 H5 0.9500 .
C6 C7 1.395(3) .
C6 C10 1.465(2) .
C7 C8 1.385(3) .
C7 H7 0.9500 .
C8 C9 1.381(2) .
C8 H8 0.9500 .
C9 H9 0.9500 .
C10 H10A 0.9500 .

loop_
_geom_torsion_atom_site_label_1
_geom_torsion_atom_site_label_2
_geom_torsion_atom_site_label_3
_geom_torsion_atom_site_label_4
_geom_torsion
_geom_torsion_site_symmetry_1
_geom_torsion_site_symmetry_2
_geom_torsion_site_symmetry_3
_geom_torsion_site_symmetry_4
O2 P1 O1 C1 159.16(13) . . . .
S1 P1 O1 C1 -89.18(13) . . . .
S2 P1 O1 C1 40.97(14) . . . .
O1 P1 O2 C3 -59.64(13) . . . .
S1 P1 O2 C3 -176.68(11) . . . .
S2 P1 O2 C3 57.42(12) . . . .
P1 O1 C1 C2 -164.70(12) . . . .
P1 O2 C3 C4 176.08(11) . . . .
C9 N1 C5 C6 -0.5(2) . . . .
Cd N1 C5 C6 -176.43(12) . . . .
N1 C5 C6 C7 0.1(2) . . . .
N1 C5 C6 C10 -179.57(15) . . . .
C5 C6 C7 C8 0.4(2) . . . .
C10 C6 C7 C8 -179.85(16) . . . .
C6 C7 C8 C9 -0.6(3) . . . .
C5 N1 C9 C8 0.3(2) . . . .
Cd N1 C9 C8 176.40(13) . . . .
C7 C8 C9 N1 0.2(3) . . . .
N2 N2 C10 C6 -179.93(16) 2_676 . . .
C7 C6 C10 N2 -179.88(16) . . . .
C5 C6 C10 N2 -0.2(3) . . . .
